data_1551987
loop_
_publ_author_name
'Alfonzo, Edwin'
'Beeler, Aaron B.'

_publ_section_title
;
 A sterically encumbered photoredox catalyst enables the unified synthesis
 of the classical lignan family of natural products
;
_journal_name_full 'Chemical Science'
_journal_paper_doi 10.1039/C9SC02682G
_journal_year 2019
_chemical_formula_moiety 'C32 H24 N2 O3'
_chemical_formula_sum 'C32 H24 N2 O3'
_chemical_formula_weight 484.53
_space_group_crystal_system monoclinic
_space_group_IT_number 14
_space_group_name_Hall '-P 2ybc'
_space_group_name_H-M_alt 'P 1 21/c 1'
_symmetry_space_group_name_Hall '-P 2ybc'
_symmetry_space_group_name_H-M 'P 1 21/c 1'
_atom_sites_solution_hydrogens geom
_atom_sites_solution_primary dual
_audit_creation_date 2019-01-02
_audit_creation_method
;
Olex2 1.2
(compiled 2018.05.29 svn.r3508 for OlexSys, GUI svn.r5506)
;
_audit_update_record
;
2019-05-31 deposited with the CCDC.    2019-07-01 downloaded from the CCDC.
;
_cell_angle_alpha 90
_cell_angle_beta 102.137(8)
_cell_angle_gamma 90
_cell_formula_units_Z 8
_cell_length_a 29.638(3)
_cell_length_b 9.9154(9)
_cell_length_c 17.199(2)
_cell_measurement_reflns_used 2513
_cell_measurement_temperature 100(1)
_cell_measurement_theta_max 65.70
_cell_measurement_theta_min 5.17
_cell_volume 4941.3(9)
_computing_cell_refinement 'APEX3 (Bruker, 2016)'
_computing_data_collection 'APEX3 (Bruker, 2016)'
_computing_data_reduction 'SAINT (Bruker, 2016)'
_computing_molecular_graphics 'Olex2 (Dolomanov et al., 2009)'
_computing_publication_material 'Olex2 (Dolomanov et al., 2009)'
_computing_structure_refinement 'ShelXL (Sheldrick, 2015)'
_computing_structure_solution 'ShelXT (Sheldrick, 2015)'
_diffrn_ambient_temperature 100(1)
_diffrn_measured_fraction_theta_full 0.995
_diffrn_measured_fraction_theta_max 0.995
_diffrn_measurement_device_type 'Bruker X8 Proteum-R'
_diffrn_measurement_method '\f and \w scans'
_diffrn_radiation_monochromator Montel
_diffrn_radiation_type CuK\a
_diffrn_radiation_wavelength 1.54178
_diffrn_reflns_av_unetI/netI 0.1099
_diffrn_reflns_Laue_measured_fraction_full 0.995
_diffrn_reflns_Laue_measured_fraction_max 0.995
_diffrn_reflns_limit_h_max 35
_diffrn_reflns_limit_h_min -35
_diffrn_reflns_limit_k_max 11
_diffrn_reflns_limit_k_min -11
_diffrn_reflns_limit_l_max 20
_diffrn_reflns_limit_l_min -20
_diffrn_reflns_number 59476
_diffrn_reflns_point_group_measured_fraction_full 0.995
_diffrn_reflns_point_group_measured_fraction_max 0.995
_diffrn_reflns_theta_full 66.790
_diffrn_reflns_theta_max 66.790
_diffrn_reflns_theta_min 4.578
_diffrn_source 'rotating anode'
_diffrn_standards_number 0
_exptl_absorpt_coefficient_mu 0.672
_exptl_absorpt_correction_T_max 0.8403
_exptl_absorpt_correction_T_min 0.6502
_exptl_absorpt_correction_type multi-scan
_exptl_absorpt_process_details
;
 TWINABS-2012/1 (Bruker,2012) was used for absorption correction.

Final HKLF 4 output contains 121173 reflections, Rint = 0.1178
 (63919 with I > 3sig(I), Rint = 0.1091)
;
_exptl_crystal_density_diffrn 1.303
_exptl_crystal_description prism
_exptl_crystal_F_000 2032
_exptl_crystal_size_max 0.342
_exptl_crystal_size_mid 0.215
_exptl_crystal_size_min 0.116
_refine_diff_density_max 0.258
_refine_diff_density_min -0.355
_refine_diff_density_rms 0.072
_refine_ls_extinction_method none
_refine_ls_goodness_of_fit_ref 1.055
_refine_ls_hydrogen_treatment constr
_refine_ls_matrix_type full
_refine_ls_number_parameters 672
_refine_ls_number_reflns 59476
_refine_ls_number_restraints 0
_refine_ls_restrained_S_all 1.055
_refine_ls_R_factor_all 0.0876
_refine_ls_R_factor_gt 0.0752
_refine_ls_shift/su_max 0.000
_refine_ls_shift/su_mean 0.000
_refine_ls_structure_factor_coef Fsqd
_refine_ls_weighting_details 'w=1/[\s^2^(Fo^2^)+(0.1131P)^2^] where P=(Fo^2^+2Fc^2^)/3'
_refine_ls_weighting_scheme calc
_refine_ls_wR_factor_gt 0.2050
_refine_ls_wR_factor_ref 0.2197
_reflns_Friedel_coverage 0.000
_reflns_number_gt 47057
_reflns_number_total 59476
_reflns_threshold_expression 'I > 2\s(I)'
_cod_data_source_file c9sc02682g2.cif
_cod_data_source_block twin4_transformed
_cod_original_cell_volume 4941.3(10)
_cod_database_code 1551987
_publcif_datablock.id {7b222626-4f9a-439b-9c9a-bb52e9823177}

_shelx_shelxl_version_number 2018/3
_shelx_space_group_comment
;
The symmetry employed for this shelxl refinement is uniquely defined
by the following loop, which should always be used as a source of
symmetry information in preference to the above space-group names.
They are only intended as comments.
;
_olex2_refinement_description
;
1. Twinned data refinement
 Scales: 0.7386(19)
 0.2614(19)
2. Fixed Uiso
 At 1.2 times of:
  All C(H) groups
 At 1.5 times of:
  All C(H,H,H) groups
3.a Ternary CH refined with riding coordinates:
 C8A(H8A), C9A(H9A), C9B(H9B), C8B(H8B), C25A(H25A), C24A(H24A), C24B(H24B),
 C25B(H25B)
3.b Aromatic/amide H refined with riding coordinates:
 C31B(H31B), C3B(H3B), C4A(H4A), C10A(H10A), C30B(H30B), C11B(H11B),
 C30A(H30A), C31A(H31A), C7B(H7B), C6B(H6B), C4B(H4B), C27B(H27B), C28B(H28B),
 C11A(H11A), C3A(H3A), C6A(H6A), C10B(H10B), C19A(H19A), C7A(H7A), C27A(H27A),
 C16B(H16B), C19B(H19B), C28A(H28A), C16A(H16A), C18B(H18B), C17B(H17B),
 C17A(H17A), C18A(H18A)
3.c Idealised Me refined as rotating group:
 C32A(H32D,H32E,H32F), C32B(H32A,H32B,H32C), C1B(H1BA,H1BB,H1BC), C1A(H1AA,
 H1AB,H1AC)
;
_olex2_submission_special_instructions 'No special instructions were received'
_publcif_funding_html
;
;

loop_
_space_group_symop_operation_xyz
'x, y, z'
'-x, y+1/2, -z+1/2'
'-x, -y, -z'
'x, -y-1/2, z-1/2'

loop_
_atom_site_label
_atom_site_type_symbol
_atom_site_fract_x
_atom_site_fract_y
_atom_site_fract_z
_atom_site_U_iso_or_equiv
_atom_site_adp_type
_atom_site_occupancy
_atom_site_site_symmetry_order
_atom_site_calc_flag
_atom_site_refinement_flags_posn
O2B O 0.52398(7) 1.1070(2) 0.31849(13) 0.0285(5) Uani 1 1 d .
O2A O 0.02304(7) 0.4084(2) 0.20918(13) 0.0287(5) Uani 1 1 d .
O1B O 0.30599(7) 1.0697(2) 0.20225(16) 0.0394(6) Uani 1 1 d .
O3B O 0.67191(8) 1.2591(2) 0.62826(15) 0.0369(6) Uani 1 1 d .
O1A O -0.19533(7) 0.4730(2) 0.15326(16) 0.0418(6) Uani 1 1 d .
O3A O 0.16140(7) 0.2471(3) -0.00728(16) 0.0387(6) Uani 1 1 d .
N2A N 0.18833(9) 0.5864(3) 0.35263(18) 0.0349(6) Uani 1 1 d .
N2B N 0.69037(9) 0.9289(3) 0.30915(18) 0.0371(7) Uani 1 1 d .
C13B C 0.59213(10) 0.6932(3) 0.5003(2) 0.0284(7) Uani 1 1 d .
C26A C 0.09411(10) 0.3937(3) 0.16504(19) 0.0267(6) Uani 1 1 d .
N1A N 0.05791(11) 0.9164(3) -0.0545(2) 0.0472(8) Uani 1 1 d .
N1B N 0.54667(10) 0.5672(3) 0.59119(19) 0.0437(7) Uani 1 1 d .
C8A C -0.00063(10) 0.5000(3) 0.25111(18) 0.0276(7) Uani 1 1 d .
H8A H 0.007290 0.477833 0.307885 0.033 Uiso 1 1 calc R
C5B C 0.44898(10) 1.0369(3) 0.2451(2) 0.0281(7) Uani 1 1 d .
C31B C 0.64125(10) 1.1720(3) 0.41948(19) 0.0295(7) Uani 1 1 d .
H31B H 0.654855 1.177033 0.375517 0.035 Uiso 1 1 calc R
C23A C 0.09863(10) 0.6787(3) 0.19713(19) 0.0268(7) Uani 1 1 d .
C26B C 0.59696(10) 1.1193(3) 0.41042(19) 0.0266(7) Uani 1 1 d .
C3B C 0.37300(10) 0.9986(3) 0.1638(2) 0.0312(7) Uani 1 1 d .
H3B H 0.354368 0.964263 0.117769 0.037 Uiso 1 1 calc R
C22A C 0.16967(10) 0.6326(3) 0.2926(2) 0.0291(7) Uani 1 1 d .
C20B C 0.66702(10) 0.7443(3) 0.4701(2) 0.0288(7) Uani 1 1 d .
C21A C 0.14609(10) 0.6891(3) 0.21832(19) 0.0272(7) Uani 1 1 d .
C9A C 0.02101(9) 0.6380(3) 0.23840(19) 0.0261(6) Uani 1 1 d .
H9A H 0.017205 0.700676 0.280604 0.031 Uiso 1 1 calc R
C4A C -0.08081(10) 0.5358(3) 0.2707(2) 0.0294(7) Uani 1 1 d .
H4A H -0.068032 0.573359 0.319962 0.035 Uiso 1 1 calc R
C9B C 0.52010(10) 0.8797(3) 0.28160(19) 0.0271(7) Uani 1 1 d .
H9B H 0.516795 0.820969 0.234922 0.033 Uiso 1 1 calc R
C10A C 0.00076(10) 0.6971(3) 0.1592(2) 0.0283(7) Uani 1 1 d .
H10A H -0.031201 0.704610 0.145351 0.034 Uiso 1 1 calc R
C30B C 0.66542(10) 1.2169(3) 0.4923(2) 0.0308(7) Uani 1 1 d .
H30B H 0.695044 1.251472 0.496986 0.037 Uiso 1 1 calc R
C12B C 0.56933(10) 0.7653(3) 0.4346(2) 0.0273(7) Uani 1 1 d .
C21B C 0.64295(10) 0.8180(3) 0.4031(2) 0.0282(7) Uani 1 1 d .
C2B C 0.35319(10) 1.0619(3) 0.2210(2) 0.0316(7) Uani 1 1 d .
C15B C 0.64138(10) 0.6804(3) 0.5203(2) 0.0296(7) Uani 1 1 d .
C11B C 0.51898(10) 0.7682(3) 0.4119(2) 0.0298(7) Uani 1 1 d .
H11B H 0.501752 0.734951 0.447011 0.036 Uiso 1 1 calc R
C23B C 0.59540(10) 0.8306(3) 0.38447(19) 0.0275(7) Uani 1 1 d .
C8B C 0.50042(10) 1.0209(3) 0.25647(19) 0.0278(7) Uani 1 1 d .
H8B H 0.509543 1.046045 0.206846 0.033 Uiso 1 1 calc R
C15A C 0.14970(10) 0.8099(3) 0.0954(2) 0.0304(7) Uani 1 1 d .
C5A C -0.05193(10) 0.4872(3) 0.2227(2) 0.0273(7) Uani 1 1 d .
C25A C 0.07075(10) 0.4422(3) 0.22971(19) 0.0265(6) Uani 1 1 d .
H25A H 0.084503 0.394665 0.278940 0.032 Uiso 1 1 calc R
C24A C 0.07254(10) 0.6000(3) 0.24793(19) 0.0253(6) Uani 1 1 d .
H24A H 0.087793 0.613159 0.303742 0.030 Uiso 1 1 calc R
C13A C 0.10049(10) 0.8022(3) 0.0759(2) 0.0301(7) Uani 1 1 d .
C30A C 0.16235(10) 0.3096(3) 0.1248(2) 0.0337(7) Uani 1 1 d .
H30A H 0.193448 0.286509 0.137676 0.040 Uiso 1 1 calc R
C29A C 0.13784(10) 0.2976(3) 0.0469(2) 0.0307(7) Uani 1 1 d .
C31A C 0.14050(10) 0.3558(3) 0.1831(2) 0.0314(7) Uani 1 1 d .
H31A H 0.156998 0.361821 0.235291 0.038 Uiso 1 1 calc R
C7B C 0.38089(10) 1.1109(3) 0.2903(2) 0.0323(7) Uani 1 1 d .
H7B H 0.367733 1.152243 0.328693 0.039 Uiso 1 1 calc R
C24B C 0.57176(9) 0.9131(3) 0.31409(19) 0.0258(6) Uani 1 1 d .
H24B H 0.588181 0.898166 0.270983 0.031 Uiso 1 1 calc R
C12A C 0.07510(10) 0.7392(3) 0.1249(2) 0.0278(7) Uani 1 1 d .
C6B C 0.42872(10) 1.0978(3) 0.3019(2) 0.0297(7) Uani 1 1 d .
H6B H 0.447335 1.130381 0.348443 0.036 Uiso 1 1 calc R
C25B C 0.57153(9) 1.0705(3) 0.33057(19) 0.0262(6) Uani 1 1 d .
H25B H 0.584661 1.115947 0.289823 0.031 Uiso 1 1 calc R
C29B C 0.64564(10) 1.2107(3) 0.5588(2) 0.0302(7) Uani 1 1 d .
C22B C 0.66949(10) 0.8800(3) 0.3508(2) 0.0305(7) Uani 1 1 d .
C20A C 0.17296(10) 0.7532(3) 0.1684(2) 0.0293(7) Uani 1 1 d .
C4B C 0.42042(10) 0.9873(3) 0.1760(2) 0.0298(7) Uani 1 1 d .
H4B H 0.433533 0.945982 0.137571 0.036 Uiso 1 1 calc R
C27B C 0.57776(10) 1.1119(3) 0.4776(2) 0.0315(7) Uani 1 1 d .
H27B H 0.548369 1.075816 0.473107 0.038 Uiso 1 1 calc R
C28B C 0.60163(11) 1.1575(3) 0.5511(2) 0.0344(7) Uani 1 1 d .
H28B H 0.588142 1.152241 0.595185 0.041 Uiso 1 1 calc R
C11A C 0.02467(10) 0.7401(3) 0.1067(2) 0.0301(7) Uani 1 1 d .
H11A H 0.008990 0.771451 0.057438 0.036 Uiso 1 1 calc R
C3A C -0.12827(10) 0.5289(3) 0.2458(2) 0.0326(7) Uani 1 1 d .
H3A H -0.147134 0.561961 0.278349 0.039 Uiso 1 1 calc R
C6A C -0.07191(10) 0.4303(3) 0.1499(2) 0.0302(7) Uani 1 1 d .
H6A H -0.052986 0.396849 0.117536 0.036 Uiso 1 1 calc R
C2A C -0.14791(10) 0.4728(3) 0.1725(2) 0.0332(7) Uani 1 1 d .
C10B C 0.49718(10) 0.8175(3) 0.3419(2) 0.0290(7) Uani 1 1 d .
H10B H 0.465130 0.812601 0.329825 0.035 Uiso 1 1 calc R
C19A C 0.22174(10) 0.7595(3) 0.1898(2) 0.0343(8) Uani 1 1 d .
H19A H 0.237393 0.722413 0.237557 0.041 Uiso 1 1 calc R
C7A C -0.11990(11) 0.4222(3) 0.1238(2) 0.0333(7) Uani 1 1 d .
H7A H -0.132801 0.383711 0.074888 0.040 Uiso 1 1 calc R
C32A C 0.13408(11) 0.2079(3) -0.0823(2) 0.0360(8) Uani 1 1 d .
H32D H 0.153356 0.164787 -0.113307 0.054 Uiso 1 1 calc GR
H32E H 0.119937 0.286194 -0.109943 0.054 Uiso 1 1 calc GR
H32F H 0.110557 0.146150 -0.074098 0.054 Uiso 1 1 calc GR
C14A C 0.07660(11) 0.8653(3) 0.0036(2) 0.0346(7) Uani 1 1 d .
C32B C 0.64840(12) 1.2844(3) 0.6915(2) 0.0387(8) Uani 1 1 d .
H32A H 0.621295 1.337422 0.671793 0.058 Uiso 1 1 calc GR
H32B H 0.668488 1.332570 0.733378 0.058 Uiso 1 1 calc GR
H32C H 0.639641 1.200261 0.711607 0.058 Uiso 1 1 calc GR
C27A C 0.07053(10) 0.3842(3) 0.0870(2) 0.0321(7) Uani 1 1 d .
H27A H 0.039755 0.410567 0.073661 0.039 Uiso 1 1 calc R
C16B C 0.66448(11) 0.6039(3) 0.5859(2) 0.0343(7) Uani 1 1 d .
H16B H 0.647658 0.562612 0.619247 0.041 Uiso 1 1 calc R
C19B C 0.71570(10) 0.7292(3) 0.4878(2) 0.0333(7) Uani 1 1 d .
H19B H 0.733262 0.770958 0.455859 0.040 Uiso 1 1 calc R
C28A C 0.09171(10) 0.3365(3) 0.0283(2) 0.0348(7) Uani 1 1 d .
H28A H 0.075117 0.330374 -0.023878 0.042 Uiso 1 1 calc R
C14B C 0.56618(11) 0.6239(3) 0.5501(2) 0.0324(7) Uani 1 1 d .
C16A C 0.17542(11) 0.8732(3) 0.0456(2) 0.0358(8) Uani 1 1 d .
H16A H 0.160440 0.911138 -0.002370 0.043 Uiso 1 1 calc R
C18B C 0.73697(11) 0.6536(3) 0.5515(2) 0.0383(8) Uani 1 1 d .
H18B H 0.768897 0.644111 0.562257 0.046 Uiso 1 1 calc R
C17B C 0.71132(11) 0.5903(4) 0.6009(2) 0.0393(8) Uani 1 1 d .
H17B H 0.726248 0.538819 0.643831 0.047 Uiso 1 1 calc R
C17A C 0.22259(11) 0.8786(3) 0.0679(2) 0.0393(8) Uani 1 1 d .
H17A H 0.239436 0.921249 0.035143 0.047 Uiso 1 1 calc R
C18A C 0.24571(11) 0.8208(3) 0.1394(2) 0.0382(8) Uani 1 1 d .
H18A H 0.277761 0.824039 0.153056 0.046 Uiso 1 1 calc R
C1B C 0.28325(12) 1.1078(4) 0.2646(3) 0.0489(10) Uani 1 1 d .
H1BA H 0.250661 1.092772 0.247691 0.073 Uiso 1 1 calc GR
H1BB H 0.288829 1.201621 0.276865 0.073 Uiso 1 1 calc GR
H1BC H 0.295007 1.054708 0.311139 0.073 Uiso 1 1 calc GR
C1A C -0.21684(12) 0.4336(4) 0.0744(3) 0.0487(10) Uani 1 1 d .
H1AA H -0.205349 0.488501 0.036883 0.073 Uiso 1 1 calc GR
H1AB H -0.249629 0.445205 0.066882 0.073 Uiso 1 1 calc GR
H1AC H -0.210011 0.340625 0.066476 0.073 Uiso 1 1 calc GR

loop_
_atom_site_aniso_label
_atom_site_aniso_U_11
_atom_site_aniso_U_22
_atom_site_aniso_U_33
_atom_site_aniso_U_23
_atom_site_aniso_U_13
_atom_site_aniso_U_12
O2B 0.0292(10) 0.0214(10) 0.0337(13) -0.0022(9) 0.0039(9) 0.0010(8)
O2A 0.0294(10) 0.0213(10) 0.0367(13) -0.0023(9) 0.0098(9) -0.0004(8)
O1B 0.0294(11) 0.0377(13) 0.0508(16) -0.0041(11) 0.0077(11) -0.0019(9)
O3B 0.0419(12) 0.0380(13) 0.0295(14) -0.0048(10) 0.0048(11) -0.0029(10)
O1A 0.0289(11) 0.0428(14) 0.0527(16) -0.0069(12) 0.0063(11) -0.0010(9)
O3A 0.0359(12) 0.0481(13) 0.0324(15) -0.0096(10) 0.0082(11) 0.0054(10)
N2A 0.0328(13) 0.0353(15) 0.0360(17) 0.0058(13) 0.0056(13) 0.0037(11)
N2B 0.0383(14) 0.0334(16) 0.0426(18) 0.0061(13) 0.0149(14) 0.0015(11)
C13B 0.0341(15) 0.0226(15) 0.0295(17) -0.0016(13) 0.0087(13) -0.0012(12)
C26A 0.0303(14) 0.0189(14) 0.0306(17) 0.0022(13) 0.0058(13) 0.0001(11)
N1A 0.0515(17) 0.053(2) 0.0370(19) 0.0101(16) 0.0079(15) -0.0014(14)
N1B 0.0497(17) 0.0460(18) 0.0378(18) 0.0089(14) 0.0150(14) -0.0028(14)
C8A 0.0314(15) 0.0242(15) 0.0287(18) -0.0005(14) 0.0100(14) 0.0005(11)
C5B 0.0333(15) 0.0215(15) 0.0295(17) 0.0043(13) 0.0061(13) 0.0012(11)
C31B 0.0341(15) 0.0268(16) 0.0292(17) 0.0017(14) 0.0100(13) -0.0004(12)
C23A 0.0309(15) 0.0217(15) 0.0275(17) -0.0034(13) 0.0057(13) -0.0002(11)
C26B 0.0310(15) 0.0168(14) 0.0323(18) 0.0018(13) 0.0073(13) 0.0022(11)
C3B 0.0357(16) 0.0229(16) 0.0341(18) 0.0010(13) 0.0048(14) -0.0033(12)
C22A 0.0271(14) 0.0265(16) 0.0344(19) 0.0003(14) 0.0078(14) -0.0004(12)
C20B 0.0336(15) 0.0209(14) 0.0328(19) -0.0029(13) 0.0091(14) 0.0013(12)
C21A 0.0300(15) 0.0227(15) 0.0289(17) 0.0001(13) 0.0065(13) -0.0003(11)
C9A 0.0289(14) 0.0215(15) 0.0275(17) -0.0010(12) 0.0053(12) -0.0004(11)
C4A 0.0332(16) 0.0260(16) 0.0293(17) -0.0006(13) 0.0072(13) -0.0016(12)
C9B 0.0305(15) 0.0227(15) 0.0280(17) -0.0029(13) 0.0055(13) 0.0010(11)
C10A 0.0269(14) 0.0218(15) 0.0343(18) 0.0004(13) 0.0019(13) 0.0004(11)
C30B 0.0283(15) 0.0292(17) 0.035(2) -0.0004(14) 0.0063(14) -0.0022(12)
C12B 0.0324(15) 0.0214(15) 0.0286(18) -0.0024(13) 0.0076(13) 0.0016(11)
C21B 0.0327(15) 0.0209(15) 0.0322(18) -0.0001(13) 0.0098(13) 0.0015(11)
C2B 0.0300(15) 0.0254(16) 0.0390(19) 0.0040(14) 0.0064(14) -0.0017(12)
C15B 0.0354(16) 0.0221(15) 0.0316(18) -0.0013(13) 0.0076(14) 0.0015(12)
C11B 0.0325(15) 0.0229(16) 0.036(2) 0.0008(13) 0.0131(14) -0.0008(12)
C23B 0.0328(15) 0.0197(15) 0.0313(18) -0.0025(13) 0.0097(13) 0.0019(11)
C8B 0.0316(15) 0.0229(16) 0.0286(18) 0.0012(13) 0.0059(13) -0.0003(11)
C15A 0.0369(16) 0.0228(15) 0.0334(19) -0.0032(14) 0.0113(14) -0.0029(12)
C5A 0.0287(15) 0.0207(15) 0.0328(18) 0.0023(13) 0.0070(13) -0.0002(11)
C25A 0.0279(14) 0.0216(15) 0.0292(17) 0.0023(13) 0.0044(12) 0.0002(11)
C24A 0.0277(14) 0.0223(15) 0.0255(16) -0.0004(12) 0.0049(12) -0.0003(11)
C13A 0.0377(16) 0.0242(15) 0.0288(18) 0.0003(14) 0.0079(14) -0.0006(12)
C30A 0.0293(15) 0.0358(17) 0.0347(19) -0.0042(15) 0.0041(14) 0.0047(13)
C29A 0.0327(15) 0.0274(16) 0.0334(19) -0.0013(14) 0.0103(14) 0.0018(12)
C31A 0.0310(15) 0.0322(17) 0.0297(18) -0.0015(14) 0.0035(13) 0.0021(12)
C7B 0.0351(16) 0.0274(16) 0.0360(19) -0.0013(14) 0.0107(14) 0.0011(12)
C24B 0.0284(14) 0.0220(15) 0.0286(17) -0.0007(13) 0.0091(13) 0.0001(11)
C12A 0.0344(15) 0.0214(14) 0.0273(18) -0.0022(12) 0.0056(14) -0.0018(12)
C6B 0.0333(15) 0.0259(15) 0.0289(18) -0.0009(13) 0.0043(13) -0.0013(12)
C25B 0.0294(14) 0.0212(15) 0.0290(17) 0.0037(13) 0.0084(13) 0.0010(11)
C29B 0.0350(16) 0.0250(16) 0.0299(18) -0.0002(14) 0.0052(14) 0.0015(12)
C22B 0.0296(15) 0.0250(16) 0.0365(19) 0.0000(14) 0.0062(14) 0.0033(12)
C20A 0.0334(16) 0.0235(15) 0.0319(19) -0.0022(12) 0.0087(14) -0.0012(12)
C4B 0.0370(16) 0.0216(15) 0.0313(18) 0.0012(13) 0.0081(14) 0.0012(12)
C27B 0.0316(15) 0.0285(16) 0.0362(19) -0.0011(14) 0.0111(14) -0.0042(12)
C28B 0.0411(17) 0.0335(18) 0.0310(19) -0.0004(15) 0.0129(14) -0.0017(13)
C11A 0.0333(16) 0.0265(15) 0.0278(18) 0.0015(13) 0.0003(14) 0.0004(12)
C3A 0.0325(16) 0.0274(16) 0.041(2) -0.0006(15) 0.0137(14) -0.0003(12)
C6A 0.0328(15) 0.0264(16) 0.0325(18) -0.0003(14) 0.0093(14) 0.0013(12)
C2A 0.0285(15) 0.0268(16) 0.044(2) 0.0015(15) 0.0058(14) -0.0005(12)
C10B 0.0280(14) 0.0207(15) 0.0387(19) -0.0006(13) 0.0077(13) -0.0003(11)
C19A 0.0328(16) 0.0304(16) 0.041(2) -0.0001(14) 0.0103(15) -0.0024(13)
C7A 0.0355(16) 0.0270(17) 0.036(2) -0.0024(14) 0.0054(14) -0.0010(12)
C32A 0.0383(17) 0.0374(19) 0.032(2) -0.0051(16) 0.0054(15) 0.0038(14)
C14A 0.0394(17) 0.0354(18) 0.0297(19) 0.0033(15) 0.0089(15) -0.0031(14)
C32B 0.055(2) 0.0322(19) 0.030(2) 0.0001(15) 0.0116(16) -0.0030(14)
C27A 0.0277(15) 0.0339(17) 0.0337(19) -0.0002(14) 0.0040(13) 0.0040(12)
C16B 0.0401(17) 0.0289(17) 0.0336(19) 0.0052(14) 0.0073(15) 0.0023(13)
C19B 0.0335(16) 0.0291(17) 0.038(2) 0.0015(14) 0.0088(15) 0.0014(12)
C28A 0.0331(16) 0.0390(19) 0.0301(18) -0.0045(15) 0.0014(14) 0.0028(13)
C14B 0.0372(16) 0.0285(16) 0.0319(18) 0.0014(14) 0.0081(14) 0.0011(13)
C16A 0.0442(18) 0.0293(17) 0.037(2) 0.0042(15) 0.0148(15) -0.0009(13)
C18B 0.0334(16) 0.0375(19) 0.042(2) 0.0020(16) 0.0040(15) 0.0050(13)
C17B 0.0408(18) 0.0351(18) 0.040(2) 0.0080(16) 0.0034(15) 0.0077(14)
C17A 0.0425(18) 0.0331(18) 0.048(2) 0.0052(16) 0.0218(16) -0.0027(14)
C18A 0.0332(16) 0.0343(18) 0.050(2) -0.0016(16) 0.0143(16) -0.0049(13)
C1B 0.0365(18) 0.050(2) 0.064(3) -0.001(2) 0.0185(18) 0.0020(15)
C1A 0.0344(17) 0.047(2) 0.058(3) -0.0069(19) -0.0044(17) -0.0011(15)

loop_
_atom_type_symbol
_atom_type_description
_atom_type_scat_dispersion_real
_atom_type_scat_dispersion_imag
_atom_type_scat_source
C C 0.0181 0.0091 'International Tables Vol C Tables 4.2.6.8 and 6.1.1.4'
H H 0.0000 0.0000 'International Tables Vol C Tables 4.2.6.8 and 6.1.1.4'
N N 0.0311 0.0180 'International Tables Vol C Tables 4.2.6.8 and 6.1.1.4'
O O 0.0492 0.0322 'International Tables Vol C Tables 4.2.6.8 and 6.1.1.4'

loop_
_geom_angle_atom_site_label_1
_geom_angle_atom_site_label_2
_geom_angle_atom_site_label_3
_geom_angle
C25B O2B C8B 105.7(2)
C25A O2A C8A 107.0(2)
C2B O1B C1B 117.1(3)
C29B O3B C32B 116.5(2)
C2A O1A C1A 117.3(3)
C29A O3A C32A 116.2(2)
C12B C13B C15B 122.6(3)
C12B C13B C14B 120.1(3)
C15B C13B C14B 117.3(3)
C31A C26A C25A 120.4(3)
C27A C26A C25A 121.5(3)
C27A C26A C31A 118.1(3)
O2A C8A C9A 103.2(2)
O2A C8A C5A 110.6(2)
C5A C8A C9A 116.8(2)
C6B C5B C8B 122.1(3)
C6B C5B C4B 118.5(3)
C4B C5B C8B 119.4(3)
C30B C31B C26B 121.4(3)
C21A C23A C24A 120.4(3)
C21A C23A C12A 119.0(3)
C12A C23A C24A 120.6(3)
C31B C26B C25B 120.3(3)
C31B C26B C27B 117.9(3)
C27B C26B C25B 121.9(3)
C4B C3B C2B 119.6(3)
N2A C22A C21A 179.3(3)
C15B C20B C21B 118.8(3)
C15B C20B C19B 118.3(3)
C19B C20B C21B 122.8(3)
C23A C21A C22A 119.0(3)
C23A C21A C20A 122.5(3)
C22A C21A C20A 118.5(3)
C8A C9A C24A 101.5(2)
C10A C9A C8A 112.2(2)
C10A C9A C24A 113.1(2)
C3A C4A C5A 120.7(3)
C8B C9B C24B 101.2(2)
C10B C9B C8B 111.7(2)
C10B C9B C24B 113.5(3)
C11A C10A C9A 125.3(3)
C31B C30B C29B 120.2(3)
C13B C12B C11B 121.6(3)
C13B C12B C23B 119.5(3)
C23B C12B C11B 118.8(3)
C20B C21B C22B 118.4(3)
C23B C21B C20B 123.1(3)
C23B C21B C22B 118.5(3)
O1B C2B C3B 114.8(3)
O1B C2B C7B 125.0(3)
C7B C2B C3B 120.2(3)
C20B C15B C13B 117.7(3)
C16B C15B C13B 122.6(3)
C16B C15B C20B 119.7(3)
C10B C11B C12B 121.5(3)
C12B C23B C24B 120.8(3)
C21B C23B C12B 118.3(3)
C21B C23B C24B 120.9(3)
O2B C8B C5B 110.9(2)
O2B C8B C9B 103.7(2)
C5B C8B C9B 116.4(2)
C20A C15A C13A 118.0(3)
C16A C15A C13A 122.5(3)
C16A C15A C20A 119.4(3)
C4A C5A C8A 118.9(3)
C6A C5A C8A 122.6(3)
C6A C5A C4A 118.4(3)
O2A C25A C26A 109.2(2)
O2A C25A C24A 105.7(2)
C26A C25A C24A 117.2(2)
C23A C24A C9A 115.4(2)
C23A C24A C25A 113.3(2)
C9A C24A C25A 103.1(2)
C15A C13A C14A 118.2(3)
C12A C13A C15A 122.6(3)
C12A C13A C14A 119.2(3)
C31A C30A C29A 119.9(3)
O3A C29A C30A 116.7(3)
O3A C29A C28A 124.1(3)
C30A C29A C28A 119.2(3)
C30A C31A C26A 121.2(3)
C2B C7B C6B 119.4(3)
C9B C24B C25B 103.5(2)
C23B C24B C9B 115.5(2)
C23B C24B C25B 114.1(2)
C23A C12A C11A 118.8(3)
C13A C12A C23A 119.3(3)
C13A C12A C11A 121.8(3)
C5B C6B C7B 121.1(3)
O2B C25B C26B 110.0(2)
O2B C25B C24B 105.3(2)
C26B C25B C24B 117.4(2)
O3B C29B C30B 116.2(3)
O3B C29B C28B 124.6(3)
C28B C29B C30B 119.3(3)
N2B C22B C21B 179.8(4)
C15A C20A C21A 118.6(3)
C15A C20A C19A 119.6(3)
C19A C20A C21A 121.9(3)
C3B C4B C5B 121.1(3)
C28B C27B C26B 121.3(3)
C29B C28B C27B 120.0(3)
C10A C11A C12A 121.3(3)
C4A C3A C2A 120.4(3)
C5A C6A C7A 121.6(3)
O1A C2A C3A 115.5(3)
O1A C2A C7A 124.4(3)
C3A C2A C7A 120.1(3)
C11B C10B C9B 125.1(3)
C18A C19A C20A 119.4(3)
C2A C7A C6A 118.8(3)
N1A C14A C13A 179.2(3)
C28A C27A C26A 121.3(3)
C17B C16B C15B 120.5(3)
C18B C19B C20B 120.5(3)
C27A C28A C29A 120.2(3)
N1B C14B C13B 178.0(4)
C17A C16A C15A 119.8(3)
C19B C18B C17B 120.9(3)
C16B C17B C18B 120.1(3)
C16A C17A C18A 120.9(3)
C19A C18A C17A 120.9(3)

loop_
_geom_bond_atom_site_label_1
_geom_bond_atom_site_label_2
_geom_bond_distance
O2B C8B 1.428(4)
O2B C25B 1.427(3)
O2A C8A 1.432(4)
O2A C25A 1.424(3)
O1B C2B 1.370(4)
O1B C1B 1.433(4)
O3B C29B 1.369(4)
O3B C32B 1.431(4)
O1A C2A 1.374(4)
O1A C1A 1.426(5)
O3A C29A 1.371(4)
O3A C32A 1.425(4)
N2A C22A 1.159(4)
N2B C22B 1.147(4)
C13B C12B 1.387(5)
C13B C15B 1.433(4)
C13B C14B 1.441(4)
C26A C25A 1.507(4)
C26A C31A 1.396(4)
C26A C27A 1.380(5)
N1A C14A 1.153(4)
N1B C14B 1.149(4)
C8A C9A 1.546(4)
C8A C5A 1.501(4)
C5B C8B 1.504(4)
C5B C6B 1.387(4)
C5B C4B 1.395(5)
C31B C26B 1.391(4)
C31B C30B 1.380(5)
C23A C21A 1.381(4)
C23A C24A 1.501(4)
C23A C12A 1.422(5)
C26B C25B 1.501(4)
C26B C27B 1.393(4)
C3B C2B 1.396(5)
C3B C4B 1.381(4)
C22A C21A 1.435(5)
C20B C21B 1.424(5)
C20B C15B 1.414(4)
C20B C19B 1.418(4)
C21A C20A 1.437(4)
C9A C10A 1.488(4)
C9A C24A 1.548(4)
C4A C5A 1.395(4)
C4A C3A 1.383(4)
C9B C8B 1.543(4)
C9B C24B 1.551(4)
C9B C10B 1.488(4)
C10A C11A 1.330(5)
C30B C29B 1.391(5)
C12B C11B 1.461(4)
C12B C23B 1.428(4)
C21B C23B 1.384(4)
C21B C22B 1.450(4)
C2B C7B 1.384(5)
C15B C16B 1.411(5)
C11B C10B 1.333(5)
C23B C24B 1.506(4)
C15A C13A 1.428(4)
C15A C20A 1.415(5)
C15A C16A 1.409(4)
C5A C6A 1.387(5)
C25A C24A 1.594(4)
C13A C12A 1.390(4)
C13A C14A 1.439(5)
C30A C29A 1.388(5)
C30A C31A 1.381(4)
C29A C28A 1.392(4)
C7B C6B 1.396(4)
C24B C25B 1.587(4)
C12A C11A 1.461(4)
C29B C28B 1.388(4)
C20A C19A 1.416(4)
C27B C28B 1.388(5)
C3A C2A 1.388(5)
C6A C7A 1.401(4)
C2A C7A 1.391(5)
C19A C18A 1.372(5)
C27A C28A 1.379(5)
C16B C17B 1.364(5)
C19B C18B 1.367(5)
C16A C17A 1.371(5)
C18B C17B 1.401(5)
C17A C18A 1.398(5)

loop_
_twin_individual_id
_twin_individual_mass_fraction_refined
1 0.7386(19)
2 0.2614(19)
